data_7216488
loop_
_publ_author_name
'Henkelis, James J.'
'Hardie, Michaele J.'

_publ_section_title
;
 Tuning the coordination chemistry of cyclotriveratrylene ligand pairs
 through alkyl chain aggregation
;
_journal_issue 35
_journal_name_full CrystEngComm
_journal_page_first 8138
_journal_paper_doi 10.1039/C4CE00467A
_journal_volume 16
_journal_year 2014
_chemical_formula_sum 'C106 H118 Cd2 N12 O35'
_chemical_formula_weight 2344.92
_chemical_name_systematic
; 
aquodonitro[(+-)-2,7,12-tripropoxy-3,8,13-tris(4-pyridylcarboxy)-
10,15-dihydro-5H-tribenzo[a,d,g]cyclononene]cadmium(II)
diethylether dimethylformamide clathrate
;
_space_group_IT_number 15
_symmetry_cell_setting monoclinic
_symmetry_space_group_name_Hall '-C 2yc'
_symmetry_space_group_name_H-M 'C 1 2/c 1'
_atom_sites_solution_hydrogens geom
_atom_sites_solution_primary direct
_atom_sites_solution_secondary difmap
_audit_creation_method SHELXL-97
_cell_angle_alpha 90.00
_cell_angle_beta 111.954(4)
_cell_angle_gamma 90.00
_cell_formula_units_Z 4
_cell_length_a 38.700(3)
_cell_length_b 9.6729(10)
_cell_length_c 38.853(4)
_cell_measurement_temperature 150(2)
_cell_volume 13490(2)
_computing_structure_refinement 'SHELXL-97 (Sheldrick, 1997)'
_computing_structure_solution 'SHELXS-97 (Sheldrick, 1990)'
_diffrn_ambient_temperature 150(2)
_diffrn_measured_fraction_theta_full 0.993
_diffrn_measured_fraction_theta_max 0.993
_diffrn_radiation_monochromator graphite
_diffrn_radiation_source 'rotating anode'
_diffrn_radiation_type MoK\a
_diffrn_radiation_wavelength 0.71073
_diffrn_reflns_av_R_equivalents 0.0785
_diffrn_reflns_av_sigmaI/netI 0.0595
_diffrn_reflns_limit_h_max 45
_diffrn_reflns_limit_h_min -45
_diffrn_reflns_limit_k_max 11
_diffrn_reflns_limit_k_min -11
_diffrn_reflns_limit_l_max 32
_diffrn_reflns_limit_l_min -45
_diffrn_reflns_number 85444
_diffrn_reflns_theta_full 24.69
_diffrn_reflns_theta_max 24.69
_diffrn_reflns_theta_min 1.88
_exptl_absorpt_coefficient_mu 0.386
_exptl_absorpt_correction_T_max 0.9772
_exptl_absorpt_correction_T_min 0.9337
_exptl_absorpt_correction_type multi-scan
_exptl_absorpt_process_details SADABS
_exptl_crystal_colour colorless
_exptl_crystal_density_diffrn 1.155
_exptl_crystal_density_method 'not measured'
_exptl_crystal_description block
_exptl_crystal_F_000 4856
_exptl_crystal_size_max 0.18
_exptl_crystal_size_mid 0.16
_exptl_crystal_size_min 0.06
_refine_diff_density_max 2.243
_refine_diff_density_min -0.992
_refine_diff_density_rms 0.182
_refine_ls_extinction_method none
_refine_ls_goodness_of_fit_ref 1.617
_refine_ls_hydrogen_treatment noref
_refine_ls_matrix_type full
_refine_ls_number_parameters 736
_refine_ls_number_reflns 11416
_refine_ls_number_restraints 755
_refine_ls_restrained_S_all 1.577
_refine_ls_R_factor_all 0.1749
_refine_ls_R_factor_gt 0.1335
_refine_ls_shift/su_max 0.066
_refine_ls_shift/su_mean 0.004
_refine_ls_structure_factor_coef Fsqd
_refine_ls_weighting_details 'calc w=1/[\s^2^(Fo^2^)+(0.2000P)^2^+0.0000P] where P=(Fo^2^+2Fc^2^)/3'
_refine_ls_weighting_scheme calc
_refine_ls_wR_factor_gt 0.3850
_refine_ls_wR_factor_ref 0.4291
_reflns_number_gt 7036
_reflns_number_total 11416
_reflns_threshold_expression >2sigma(I)
_cod_data_source_file c4ce00467a2.cif
_cod_data_source_block c:
_cod_depositor_comments
;
The following automatic conversions were performed:

'_symmetry_cell_setting' value 'Monoclinic' changed to 'monoclinic'
according to
/usr/data/users/saulius/crontab/automatic-downloads/rss-feeds/RSC/lib/dictionaries/cif_core.dic
dictionary named 'cif_core.dic' version 2.4.2 from 2011-04-26.

Automatic conversion script
Id: cif_fix_values 2281 2013-09-26 08:29:07Z andrius 

 Adding full bibliography for 7216487--7216490.cif.
;
_cod_original_sg_symbol_H-M C2/c
_cod_database_code 7216488

loop_
_symmetry_equiv_pos_as_xyz
'x, y, z'
'-x, y, -z+1/2'
'x+1/2, y+1/2, z'
'-x+1/2, y+1/2, -z+1/2'
'-x, -y, -z'
'x, -y, z-1/2'
'-x+1/2, -y+1/2, -z'
'x+1/2, -y+1/2, z-1/2'

loop_
_atom_site_label
_atom_site_type_symbol
_atom_site_fract_x
_atom_site_fract_y
_atom_site_fract_z
_atom_site_U_iso_or_equiv
_atom_site_adp_type
_atom_site_occupancy
_atom_site_symmetry_multiplicity
_atom_site_calc_flag
_atom_site_refinement_flags
_atom_site_disorder_assembly
_atom_site_disorder_group
Cd1 Cd 0.910972(17) 0.32155(10) 0.612837(18) 0.0768(4) Uani 1 1 d U . .
O1 O 0.81996(17) -0.5131(10) 0.4789(2) 0.089(2) Uani 1 1 d U . .
O4 O 0.8428(2) -0.7444(12) 0.2854(2) 0.110(3) Uani 1 1 d U C .
O5 O 0.8994(2) -0.5877(12) 0.2834(2) 0.107(3) Uani 1 1 d DU . .
O7 O 0.96353(17) -0.1246(8) 0.41724(18) 0.0735(17) Uani 1 1 d U . .
O8 O 0.95143(14) -0.1279(8) 0.48235(16) 0.0631(15) Uani 1 1 d U C .
O9 O 0.88880(17) -0.1580(8) 0.46017(19) 0.074(2) Uani 1 1 d U C .
O10 O 0.89801(17) 0.5393(9) 0.5845(2) 0.0889(19) Uani 1 1 d U . .
O11 O 0.9233(3) 0.6814(12) 0.5574(3) 0.114(3) Uani 1 1 d U . .
O12 O 0.9461(2) 0.4799(11) 0.5720(3) 0.105(3) Uani 1 1 d U . .
O13 O 0.97300(19) 0.2724(11) 0.6468(2) 0.094(2) Uani 1 1 d U . .
O14 O 1.0243(2) 0.3646(12) 0.6826(3) 0.123(3) Uani 1 1 d U . .
O15 O 0.9759(3) 0.4923(14) 0.6569(3) 0.139(4) Uani 1 1 d U . .
O16 O 0.8201(3) -0.0863(11) 0.3500(4) 0.141(4) Uiso 1 1 d U . .
O38 O 0.9105(3) 0.0913(12) 0.6413(2) 0.121(3) Uani 1 1 d U . .
N3 N 0.9121(2) 0.1884(9) 0.5631(2) 0.071(2) Uani 1 1 d U . .
N4 N 0.9232(2) 0.5688(14) 0.5713(3) 0.087(2) Uani 1 1 d U . .
N5 N 0.9915(3) 0.3777(14) 0.6633(3) 0.089(3) Uani 1 1 d U . .
N6 N 0.8422(3) -0.3111(11) 0.3597(3) 0.097(3) Uiso 1 1 d U . .
C1 C 0.9464(2) -0.6324(12) 0.4829(3) 0.068(2) Uani 1 1 d U C .
H1A H 0.9550 -0.6209 0.5102 0.081 Uiso 1 1 calc R . .
H1B H 0.9597 -0.7123 0.4778 0.081 Uiso 1 1 calc R . .
C2 C 0.9044(2) -0.6598(11) 0.4669(3) 0.067(2) Uani 1 1 d U C .
C3 C 0.8821(2) -0.5786(12) 0.4809(3) 0.072(3) Uani 1 1 d U . .
H3 H 0.8934 -0.5116 0.4996 0.087 Uiso 1 1 calc R . .
C4 C 0.8433(3) -0.5968(13) 0.4671(3) 0.077(2) Uani 1 1 d U C .
C5 C 0.8284(3) -0.6977(13) 0.4419(3) 0.075(2) Uani 1 1 d U . .
C6 C 0.8485(3) -0.7775(13) 0.4270(3) 0.076(3) Uani 1 1 d U C .
H6 H 0.8366 -0.8464 0.4090 0.091 Uiso 1 1 calc R . .
C7 C 0.8879(2) -0.7559(12) 0.4388(2) 0.065(2) Uani 1 1 d U . .
C8 C 0.9086(2) -0.8364(11) 0.4191(3) 0.068(2) Uani 1 1 d U C .
H8A H 0.8975 -0.9297 0.4127 0.082 Uiso 1 1 calc R . .
H8B H 0.9350 -0.8476 0.4358 0.082 Uiso 1 1 calc R . .
C9 C 0.9068(3) -0.7634(13) 0.3840(3) 0.071(2) Uani 1 1 d U . .
C10 C 0.8768(3) -0.7886(13) 0.3526(3) 0.084(3) Uani 1 1 d U C .
H10 H 0.8579 -0.8486 0.3541 0.100 Uiso 1 1 calc R . .
C11 C 0.8719(3) -0.7295(14) 0.3171(3) 0.085(3) Uani 1 1 d U . .
C12 C 0.9018(3) -0.6421(14) 0.3175(3) 0.090(3) Uani 1 1 d U C .
C13 C 0.9319(3) -0.6223(12) 0.3483(3) 0.075(3) Uani 1 1 d U . .
H13 H 0.9514 -0.5664 0.3467 0.091 Uiso 1 1 calc R C .
C14 C 0.9363(3) -0.6794(11) 0.3827(3) 0.067(2) Uani 1 1 d U C .
C15 C 0.9702(2) -0.6391(11) 0.4163(3) 0.067(2) Uani 1 1 d U . .
H15A H 0.9919 -0.6296 0.4087 0.080 Uiso 1 1 calc R C .
H15B H 0.9759 -0.7142 0.4349 0.080 Uiso 1 1 calc R . .
C16 C 0.9652(2) -0.5035(11) 0.4345(2) 0.0608(19) Uani 1 1 d U C .
C17 C 0.9674(2) -0.3762(11) 0.4177(2) 0.0577(19) Uani 1 1 d U . .
H17 H 0.9728 -0.3765 0.3958 0.069 Uiso 1 1 calc R C .
C18 C 0.9620(2) -0.2532(12) 0.4319(2) 0.0593(19) Uani 1 1 d U C .
C19 C 0.9555(2) -0.2541(12) 0.4648(2) 0.0605(19) Uani 1 1 d U . .
C20 C 0.9525(2) -0.3776(12) 0.4811(2) 0.0598(19) Uani 1 1 d U C .
H20 H 0.9484 -0.3754 0.5038 0.072 Uiso 1 1 calc R . .
C21 C 0.9551(2) -0.5047(11) 0.4660(2) 0.061(2) Uani 1 1 d U . .
C28 C 0.8319(4) -0.3785(16) 0.4935(5) 0.111(4) Uani 1 1 d U B .
H28A H 0.8404 -0.3271 0.4761 0.133 Uiso 1 1 calc R . .
H28B H 0.8533 -0.3872 0.5174 0.133 Uiso 1 1 calc R . .
C29 C 0.8006(5) -0.296(2) 0.4996(8) 0.164(7) Uani 1 1 d U . .
H29A H 0.7811 -0.2776 0.4750 0.197 Uiso 1 1 calc R A 1
H29B H 0.7894 -0.3570 0.5131 0.197 Uiso 1 1 calc R A 1
C30 C 0.8094(6) -0.172(2) 0.5186(10) 0.227(13) Uani 1 1 d U B 1
H30A H 0.7867 -0.1304 0.5196 0.340 Uiso 1 1 calc R B 1
H30B H 0.8204 -0.1092 0.5057 0.340 Uiso 1 1 calc R B 1
H30C H 0.8272 -0.1884 0.5439 0.340 Uiso 1 1 calc R B 1
C37 C 0.8100(4) -0.8154(17) 0.2875(4) 0.124(5) Uani 1 1 d U . .
H37A H 0.8022 -0.7731 0.3067 0.149 Uiso 1 1 calc R C .
H37B H 0.8151 -0.9149 0.2932 0.149 Uiso 1 1 calc R . .
C38 C 0.7797(5) -0.794(2) 0.2481(5) 0.152(7) Uani 1 1 d U C .
H38A H 0.7903 -0.8204 0.2294 0.182 Uiso 1 1 calc R . .
H38B H 0.7586 -0.8573 0.2449 0.182 Uiso 1 1 calc R . .
C39 C 0.7651(5) -0.647(2) 0.2405(6) 0.165(7) Uani 1 1 d U . .
H39A H 0.7460 -0.6415 0.2154 0.248 Uiso 1 1 calc R C .
H39B H 0.7857 -0.5845 0.2426 0.248 Uiso 1 1 calc R . .
H39C H 0.7543 -0.6209 0.2586 0.248 Uiso 1 1 calc R . .
C40 C 0.9161(2) -0.0999(11) 0.4811(2) 0.062(2) Uani 1 1 d U . .
C41 C 0.9160(2) 0.0032(11) 0.5087(2) 0.061(2) Uani 1 1 d U C .
C42 C 0.9482(2) 0.0661(11) 0.5347(3) 0.069(3) Uani 1 1 d U . .
H42 H 0.9721 0.0458 0.5343 0.082 Uiso 1 1 calc R C .
C43 C 0.9447(2) 0.1554(11) 0.5600(3) 0.065(2) Uani 1 1 d U C .
H43 H 0.9667 0.1978 0.5768 0.078 Uiso 1 1 calc R . .
C44 C 0.8815(2) 0.1300(12) 0.5381(3) 0.074(3) Uani 1 1 d U C .
H44 H 0.8581 0.1522 0.5394 0.089 Uiso 1 1 calc R . .
C45 C 0.8816(2) 0.0401(12) 0.5106(3) 0.074(3) Uani 1 1 d U . .
H45 H 0.8590 0.0040 0.4933 0.089 Uiso 1 1 calc R C .
C46 C 0.9573(3) -0.1145(15) 0.3783(3) 0.091(3) Uani 1 1 d U . .
H46A H 0.9747 -0.1780 0.3728 0.109 Uiso 1 1 calc R . .
H46B H 0.9631 -0.0192 0.3729 0.109 Uiso 1 1 calc R . .
C47 C 0.9185(5) -0.149(2) 0.3535(5) 0.146(6) Uani 1 1 d U . .
H47A H 0.9007 -0.1089 0.3637 0.176 Uiso 1 1 calc R . .
H47B H 0.9150 -0.2502 0.3519 0.176 Uiso 1 1 calc R . .
C48 C 0.9110(8) -0.089(3) 0.3146(5) 0.217(11) Uani 1 1 d U . .
H48A H 0.8856 -0.1123 0.2980 0.325 Uiso 1 1 calc R . .
H48B H 0.9288 -0.1277 0.3049 0.325 Uiso 1 1 calc R . .
H48C H 0.9137 0.0121 0.3163 0.325 Uiso 1 1 calc R . .
C49 C 0.8368(5) -0.1904(15) 0.3686(5) 0.115(5) Uiso 1 1 d U . .
H49 H 0.8476 -0.1739 0.3946 0.138 Uiso 1 1 calc R . .
C50 C 0.8615(3) -0.4161(11) 0.3848(3) 0.085(3) Uiso 1 1 d U . .
H50A H 0.8501 -0.4292 0.4033 0.128 Uiso 1 1 calc R . .
H50B H 0.8876 -0.3893 0.3973 0.128 Uiso 1 1 calc R . .
H50C H 0.8600 -0.5027 0.3712 0.128 Uiso 1 1 calc R . .
C51 C 0.8232(7) -0.349(2) 0.3183(7) 0.170(8) Uiso 1 1 d U . .
H51A H 0.8024 -0.4118 0.3149 0.255 Uiso 1 1 calc R . .
H51B H 0.8413 -0.3937 0.3098 0.255 Uiso 1 1 calc R . .
H51C H 0.8139 -0.2644 0.3038 0.255 Uiso 1 1 calc R . .
O2A O 0.7878(3) -0.6837(14) 0.4285(3) 0.044(3) Uiso 0.50 1 d PU C 1
O3A O 0.7950(3) -0.8054(13) 0.4810(3) 0.042(3) Uiso 0.50 1 d PU C 1
O6A O 0.9218(7) -0.778(3) 0.2676(5) 0.132(7) Uani 0.50 1 d PDU . 1
N1A N 0.6563(3) -0.7768(17) 0.4096(3) 0.032(3) Uiso 0.50 1 d PU . 1
C22A C 0.7751(4) -0.753(2) 0.4514(4) 0.037(4) Uiso 0.50 1 d PU C 1
C23A C 0.7330(4) -0.757(2) 0.4352(4) 0.038(4) Uiso 0.50 1 d PU C 1
C24A C 0.7163(5) -0.830(2) 0.4557(5) 0.042(4) Uiso 0.50 1 d PU C 1
H24A H 0.7306 -0.8739 0.4785 0.050 Uiso 0.50 1 calc PR C 1
C25A C 0.6780(5) -0.837(2) 0.4410(5) 0.053(5) Uiso 0.50 1 d PU C 1
H25A H 0.6662 -0.8876 0.4544 0.063 Uiso 0.50 1 calc PR C 1
C26A C 0.6731(5) -0.691(2) 0.3957(5) 0.051(5) Uiso 0.50 1 d PU C 1
H26A H 0.6578 -0.6317 0.3767 0.062 Uiso 0.50 1 calc PR C 1
C27A C 0.7114(6) -0.678(2) 0.4057(6) 0.056(6) Uiso 0.50 1 d PU C 1
H27A H 0.7220 -0.6182 0.3929 0.067 Uiso 0.50 1 calc PR C 1
C31A C 0.9103(8) -0.656(3) 0.2619(7) 0.101(5) Uani 0.50 1 d PDU . 1
C32A C 0.9090(7) -0.581(3) 0.2279(6) 0.083(5) Uani 0.50 1 d PU . 1
C33A C 0.9070(8) -0.664(3) 0.1960(7) 0.100(6) Uani 0.50 1 d PU . 1
H33A H 0.9048 -0.7623 0.1953 0.120 Uiso 0.50 1 calc PR . 1
C34A C 0.9088(7) -0.584(3) 0.1661(6) 0.091(6) Uani 0.50 1 d PU . 1
H34A H 0.9118 -0.6321 0.1461 0.109 Uiso 0.50 1 calc PR . 1
N2A N 0.9064(8) -0.442(3) 0.1640(7) 0.081(6) Uani 0.50 1 d PU . 1
C35A C 0.9126(11) -0.377(3) 0.1966(10) 0.090(6) Uani 0.50 1 d PU . 1
H35A H 0.9177 -0.2806 0.1973 0.108 Uiso 0.50 1 calc PR . 1
C36A C 0.9123(7) -0.431(3) 0.2265(7) 0.085(5) Uani 0.50 1 d PU . 1
H36A H 0.9142 -0.3756 0.2473 0.102 Uiso 0.50 1 calc PR . 1
O2B O 0.7889(3) -0.7466(14) 0.4267(3) 0.040(3) Uiso 0.50 1 d PU C 2
O3B O 0.7943(3) -0.8708(16) 0.4773(4) 0.055(4) Uiso 0.50 1 d PU C 2
O6B O 0.8964(12) -0.391(4) 0.3009(9) 0.213(13) Uani 0.50 1 d PDU . 2
N1B N 0.6567(4) -0.8371(18) 0.4105(4) 0.046(4) Uiso 0.50 1 d PU . 2
C22B C 0.7750(4) -0.814(2) 0.4498(5) 0.038(4) Uiso 0.50 1 d PU C 2
C23B C 0.7330(5) -0.816(2) 0.4345(5) 0.046(5) Uiso 0.50 1 d PU C 2
C24B C 0.7156(4) -0.894(2) 0.4524(5) 0.041(4) Uiso 0.50 1 d PU C 2
H24B H 0.7299 -0.9433 0.4742 0.050 Uiso 0.50 1 calc PR C 2
C25B C 0.6779(4) -0.900(2) 0.4389(4) 0.039(4) Uiso 0.50 1 d PU C 2
H25B H 0.6666 -0.9568 0.4518 0.047 Uiso 0.50 1 calc PR C 2
C26B C 0.6721(5) -0.749(2) 0.3920(5) 0.049(5) Uiso 0.50 1 d PU C 2
H26B H 0.6561 -0.6971 0.3715 0.059 Uiso 0.50 1 calc PR C 2
C27B C 0.7124(5) -0.736(2) 0.4033(5) 0.048(5) Uiso 0.50 1 d PU C 2
H27B H 0.7237 -0.6780 0.3907 0.058 Uiso 0.50 1 calc PR C 2
C31B C 0.8956(10) -0.468(4) 0.2729(8) 0.131(7) Uani 0.50 1 d PDU . 2
C32B C 0.8982(10) -0.452(4) 0.2355(9) 0.117(7) Uani 0.50 1 d PDU . 2
C33B C 0.8861(9) -0.523(4) 0.2118(9) 0.112(6) Uani 0.50 1 d PU . 2
H33B H 0.8779 -0.6104 0.2168 0.134 Uiso 0.50 1 calc PR . 2
C34B C 0.8802(9) -0.490(3) 0.1633(8) 0.113(7) Uani 0.50 1 d PU . 2
H34B H 0.8654 -0.5361 0.1411 0.136 Uiso 0.50 1 calc PR . 2
N2B N 0.9045(11) -0.373(3) 0.1688(10) 0.107(8) Uani 0.50 1 d PU . 2
C35B C 0.9136(16) -0.313(4) 0.1984(11) 0.122(8) Uani 0.50 1 d PU . 2
H35B H 0.9269 -0.2316 0.1969 0.147 Uiso 0.50 1 calc PR . 2
C36B C 0.9120(10) -0.317(4) 0.2327(10) 0.124(7) Uani 0.50 1 d PU . 2
H36B H 0.9186 -0.2456 0.2509 0.149 Uiso 0.50 1 calc PR . 2
O2 O 0.6843(6) -0.712(2) 0.3091(6) 0.130(7) Uiso 0.50 1 d PDU . .
C54 C 0.6658(8) -0.614(3) 0.2780(7) 0.116(9) Uiso 0.50 1 d PDU . .
H54A H 0.6468 -0.6613 0.2568 0.139 Uiso 0.50 1 calc PR . .
H54B H 0.6843 -0.5695 0.2695 0.139 Uiso 0.50 1 calc PR . .
C55 C 0.6481(10) -0.509(3) 0.2949(10) 0.138(11) Uiso 0.50 1 d PDU . .
H55A H 0.6343 -0.4417 0.2761 0.207 Uiso 0.50 1 calc PR . .
H55B H 0.6675 -0.4621 0.3154 0.207 Uiso 0.50 1 calc PR . .
H55C H 0.6310 -0.5565 0.3043 0.207 Uiso 0.50 1 calc PR . .
C53 C 0.7012(14) -0.835(4) 0.2990(14) 0.180(16) Uiso 0.50 1 d PDU . .
H53A H 0.7158 -0.8035 0.2842 0.216 Uiso 0.50 1 calc PR . .
H53B H 0.6808 -0.8945 0.2826 0.216 Uiso 0.50 1 calc PR . .
C52 C 0.7272(17) -0.926(6) 0.3317(16) 0.25(3) Uiso 0.50 1 d PDU . .
H52A H 0.7381 -1.0001 0.3218 0.378 Uiso 0.50 1 calc PR . .
H52B H 0.7127 -0.9661 0.3451 0.378 Uiso 0.50 1 calc PR . .
H52C H 0.7472 -0.8683 0.3486 0.378 Uiso 0.50 1 calc PR . .

loop_
_atom_site_aniso_label
_atom_site_aniso_U_11
_atom_site_aniso_U_22
_atom_site_aniso_U_33
_atom_site_aniso_U_23
_atom_site_aniso_U_13
_atom_site_aniso_U_12
Cd1 0.0294(4) 0.1611(9) 0.0426(5) -0.0097(4) 0.0166(3) 0.0057(4)
O1 0.030(3) 0.175(6) 0.066(4) -0.002(4) 0.023(3) -0.011(4)
O4 0.073(5) 0.197(8) 0.048(4) 0.012(5) 0.010(3) -0.032(5)
O5 0.076(5) 0.194(8) 0.050(4) 0.010(5) 0.024(4) -0.033(6)
O7 0.046(3) 0.125(5) 0.057(4) 0.016(4) 0.029(3) 0.000(4)
O8 0.026(3) 0.124(4) 0.040(3) -0.005(3) 0.014(2) -0.008(3)
O9 0.028(3) 0.132(6) 0.054(4) -0.017(4) 0.006(3) -0.004(3)
O10 0.040(3) 0.169(5) 0.066(4) 0.000(4) 0.030(3) 0.000(4)
O11 0.082(6) 0.183(8) 0.095(7) 0.006(6) 0.054(6) -0.013(5)
O12 0.050(4) 0.173(7) 0.104(6) -0.027(5) 0.042(4) -0.010(4)
O13 0.039(4) 0.176(7) 0.061(4) -0.012(4) 0.010(3) 0.005(4)
O14 0.055(5) 0.185(9) 0.098(7) -0.001(6) -0.005(4) -0.011(5)
O15 0.080(6) 0.180(8) 0.128(9) -0.034(7) 0.006(6) 0.011(6)
O38 0.095(6) 0.202(8) 0.067(5) 0.015(6) 0.032(5) -0.044(6)
N3 0.030(3) 0.147(6) 0.039(4) -0.005(4) 0.014(3) 0.000(4)
N4 0.043(4) 0.171(8) 0.053(5) -0.020(5) 0.026(4) -0.007(5)
N5 0.044(4) 0.165(8) 0.053(5) -0.008(6) 0.014(4) -0.009(5)
C1 0.027(4) 0.128(6) 0.046(5) 0.013(5) 0.012(3) -0.003(4)
C2 0.029(4) 0.134(8) 0.038(4) 0.017(4) 0.012(3) -0.009(4)
C3 0.034(4) 0.136(8) 0.046(5) 0.014(5) 0.014(4) -0.001(4)
C4 0.038(4) 0.151(8) 0.044(5) 0.016(5) 0.019(4) 0.000(5)
C5 0.032(4) 0.147(8) 0.047(5) 0.023(4) 0.017(4) -0.007(4)
C6 0.036(4) 0.144(9) 0.048(5) 0.009(5) 0.015(4) -0.018(5)
C7 0.030(4) 0.121(7) 0.043(5) 0.022(4) 0.012(3) -0.002(4)
C8 0.030(4) 0.114(7) 0.056(5) 0.012(4) 0.011(4) -0.003(4)
C9 0.038(4) 0.130(8) 0.052(5) 0.001(5) 0.023(4) -0.003(5)
C10 0.048(5) 0.156(10) 0.050(5) 0.007(5) 0.022(4) -0.019(5)
C11 0.056(5) 0.146(9) 0.049(5) 0.007(6) 0.017(4) -0.018(6)
C12 0.066(6) 0.158(9) 0.053(5) -0.005(5) 0.032(4) -0.024(6)
C13 0.069(6) 0.116(8) 0.050(4) -0.007(5) 0.032(4) -0.023(6)
C14 0.042(4) 0.118(7) 0.050(4) -0.004(4) 0.025(4) -0.005(4)
C15 0.029(4) 0.119(6) 0.057(5) 0.004(5) 0.021(4) 0.001(4)
C16 0.022(4) 0.121(5) 0.039(4) 0.005(4) 0.011(3) -0.001(4)
C17 0.024(4) 0.121(5) 0.031(4) -0.002(4) 0.014(3) -0.010(4)
C18 0.030(4) 0.110(5) 0.039(4) 0.005(4) 0.015(3) -0.002(5)
C19 0.024(4) 0.123(5) 0.038(4) -0.003(4) 0.015(3) -0.005(4)
C20 0.019(4) 0.128(5) 0.034(4) 0.010(4) 0.011(3) 0.004(4)
C21 0.020(4) 0.125(6) 0.036(4) 0.006(4) 0.008(3) -0.007(4)
C28 0.063(7) 0.143(8) 0.139(12) 0.022(8) 0.052(8) 0.018(6)
C29 0.095(11) 0.167(13) 0.25(2) 0.010(12) 0.090(13) 0.027(9)
C30 0.129(17) 0.174(17) 0.42(4) -0.042(18) 0.16(2) 0.015(12)
C37 0.088(8) 0.191(12) 0.064(7) 0.028(8) -0.004(6) -0.063(8)
C38 0.100(10) 0.231(15) 0.082(10) 0.013(11) -0.014(8) -0.057(10)
C39 0.101(13) 0.262(18) 0.106(13) 0.033(13) 0.008(10) 0.002(12)
C40 0.025(4) 0.111(7) 0.045(5) 0.006(4) 0.008(3) -0.001(4)
C41 0.024(4) 0.112(7) 0.048(5) 0.006(4) 0.015(3) -0.006(4)
C42 0.020(4) 0.135(8) 0.055(5) -0.005(5) 0.019(3) -0.006(4)
C43 0.025(4) 0.120(8) 0.046(5) -0.003(4) 0.009(3) -0.005(4)
C44 0.023(4) 0.144(8) 0.054(5) -0.007(5) 0.012(4) 0.005(5)
C45 0.022(4) 0.152(9) 0.048(5) -0.018(5) 0.013(3) -0.015(5)
C46 0.068(6) 0.155(9) 0.059(5) 0.024(6) 0.035(5) 0.010(7)
C47 0.095(10) 0.250(17) 0.076(8) 0.029(10) 0.010(7) -0.035(11)
C48 0.24(2) 0.31(3) 0.064(10) 0.041(14) 0.009(11) 0.01(2)
O6A 0.20(2) 0.165(13) 0.050(10) 0.008(10) 0.070(13) -0.039(13)
C31A 0.099(15) 0.163(13) 0.046(9) 0.001(10) 0.030(10) -0.050(13)
C32A 0.063(11) 0.140(11) 0.050(8) 0.006(8) 0.026(8) -0.001(11)
C33A 0.104(15) 0.142(12) 0.053(9) -0.008(8) 0.029(11) -0.021(13)
C34A 0.072(12) 0.154(14) 0.061(9) -0.015(10) 0.041(10) -0.031(13)
N2A 0.044(9) 0.153(14) 0.053(8) -0.003(11) 0.025(7) -0.036(14)
C35A 0.080(12) 0.141(13) 0.054(10) 0.002(10) 0.032(10) -0.015(15)
C36A 0.075(11) 0.139(10) 0.051(8) -0.006(9) 0.034(9) -0.023(12)
O6B 0.31(4) 0.226(16) 0.14(2) 0.000(17) 0.13(3) 0.01(3)
C31B 0.114(17) 0.188(13) 0.081(12) 0.022(10) 0.025(13) 0.007(17)
C32B 0.093(15) 0.168(14) 0.076(9) 0.027(9) 0.015(11) 0.009(13)
C33B 0.088(13) 0.158(14) 0.095(10) 0.019(10) 0.042(11) -0.004(12)
C34B 0.087(14) 0.162(17) 0.085(9) 0.021(12) 0.026(12) -0.021(12)
N2B 0.081(13) 0.169(19) 0.057(10) 0.012(12) 0.010(10) -0.026(14)
C35B 0.116(16) 0.175(19) 0.058(10) 0.011(12) 0.012(11) -0.017(16)
C36B 0.120(16) 0.173(15) 0.084(11) -0.008(12) 0.044(12) -0.010(15)

loop_
_atom_type_symbol
_atom_type_description
_atom_type_scat_dispersion_real
_atom_type_scat_dispersion_imag
_atom_type_scat_source
C C 0.0033 0.0016 'International Tables Vol C Tables 4.2.6.8 and 6.1.1.4'
H H 0.0000 0.0000 'International Tables Vol C Tables 4.2.6.8 and 6.1.1.4'
N N 0.0061 0.0033 'International Tables Vol C Tables 4.2.6.8 and 6.1.1.4'
O O 0.0106 0.0060 'International Tables Vol C Tables 4.2.6.8 and 6.1.1.4'
Cd Cd -0.8075 1.2024 'International Tables Vol C Tables 4.2.6.8 and 6.1.1.4'

loop_
_geom_angle_atom_site_label_1
_geom_angle_atom_site_label_2
_geom_angle_atom_site_label_3
_geom_angle
_geom_angle_site_symmetry_1
_geom_angle_site_symmetry_3
N2B Cd1 O13 87.9(9) 6_556 .
N2B Cd1 N3 158.4(9) 6_556 .
O13 Cd1 N3 91.3(3) . .
N2B Cd1 O10 99.6(8) 6_556 .
O13 Cd1 O10 116.5(3) . .
N3 Cd1 O10 100.0(3) . .
N2B Cd1 N1A 84.2(10) 6_556 7_646
O13 Cd1 N1A 154.5(5) . 7_646
N3 Cd1 N1A 87.4(4) . 7_646
O10 Cd1 N1A 88.8(4) . 7_646
N2B Cd1 N2A 17.2(10) 6_556 6_556
O13 Cd1 N2A 90.6(7) . 6_556
N3 Cd1 N2A 175.1(8) . 6_556
O10 Cd1 N2A 83.2(7) . 6_556
N1A Cd1 N2A 89.0(8) 7_646 6_556
N2B Cd1 O38 75.9(8) 6_556 .
O13 Cd1 O38 75.0(3) . .
N3 Cd1 O38 83.1(3) . .
O10 Cd1 O38 167.8(3) . .
N1A Cd1 O38 79.5(4) 7_646 .
N2A Cd1 O38 93.0(7) 6_556 .
N2B Cd1 N1B 81.9(10) 6_556 7_646
O13 Cd1 N1B 165.2(4) . 7_646
N3 Cd1 N1B 94.4(4) . 7_646
O10 Cd1 N1B 76.0(4) . 7_646
N1A Cd1 N1B 13.7(4) 7_646 7_646
N2A Cd1 N1B 82.8(8) 6_556 7_646
O38 Cd1 N1B 92.0(5) . 7_646
C4 O1 C28 120.0(8) . .
C11 O4 C37 116.6(9) . .
C31B O5 C31A 108(2) . .
C31B O5 C12 129.3(18) . .
C31A O5 C12 120.8(17) . .
C18 O7 C46 118.5(9) . .
C40 O8 C19 115.7(7) . .
N4 O10 Cd1 108.9(7) . .
N5 O13 Cd1 113.1(7) . .
C44 N3 C43 115.8(8) . .
C44 N3 Cd1 123.2(6) . .
C43 N3 Cd1 120.7(6) . .
O12 N4 O11 121.1(10) . .
O12 N4 O10 118.8(12) . .
O11 N4 O10 120.0(11) . .
O14 N5 O15 122.3(12) . .
O14 N5 O13 119.3(13) . .
O15 N5 O13 118.2(10) . .
C49 N6 C50 125.1(14) . .
C49 N6 C51 116.4(14) . .
C50 N6 C51 118.3(12) . .
C21 C1 C2 110.0(7) . .
C7 C2 C3 120.3(8) . .
C7 C2 C1 122.7(9) . .
C3 C2 C1 117.0(9) . .
C4 C3 C2 120.0(10) . .
C5 C4 C3 118.4(10) . .
C5 C4 O1 119.8(8) . .
C3 C4 O1 121.8(10) . .
C4 C5 C6 123.8(9) . .
C4 C5 O2B 127.8(10) . .
C6 C5 O2B 108.4(10) . .
C4 C5 O2A 107.7(10) . .
C6 C5 O2A 127.3(11) . .
O2B C5 O2A 24.0(5) . .
C5 C6 C7 119.2(11) . .
C2 C7 C6 118.0(9) . .
C2 C7 C8 124.4(8) . .
C6 C7 C8 117.5(9) . .
C7 C8 C9 111.2(8) . .
C10 C9 C14 120.0(9) . .
C10 C9 C8 117.5(9) . .
C14 C9 C8 122.4(9) . .
C9 C10 C11 123.6(10) . .
O4 C11 C10 127.4(10) . .
O4 C11 C12 118.5(10) . .
C10 C11 C12 114.1(10) . .
C13 C12 O5 121.5(10) . .
C13 C12 C11 121.8(10) . .
O5 C12 C11 116.4(10) . .
C12 C13 C14 123.7(10) . .
C13 C14 C9 116.7(9) . .
C13 C14 C15 118.7(9) . .
C9 C14 C15 124.4(9) . .
C14 C15 C16 113.4(7) . .
C17 C16 C21 119.3(9) . .
C17 C16 C15 119.6(8) . .
C21 C16 C15 120.8(9) . .
C18 C17 C16 122.2(8) . .
C17 C18 O7 125.9(8) . .
C17 C18 C19 118.3(10) . .
O7 C18 C19 115.8(10) . .
C20 C19 C18 120.3(10) . .
C20 C19 O8 118.5(7) . .
C18 C19 O8 121.3(10) . .
C19 C20 C21 122.9(8) . .
C20 C21 C16 116.6(9) . .
C20 C21 C1 118.9(8) . .
C16 C21 C1 124.5(10) . .
O1 C28 C29 112.1(13) . .
C30 C29 C28 118.8(17) . .
O4 C37 C38 103.3(11) . .
C39 C38 C37 113.7(15) . .
O9 C40 O8 122.6(9) . .
O9 C40 C41 124.9(8) . .
O8 C40 C41 112.5(7) . .
C45 C41 C42 117.0(9) . .
C45 C41 C40 118.2(8) . .
C42 C41 C40 124.8(7) . .
C43 C42 C41 119.4(8) . .
N3 C43 C42 124.5(8) . .
N3 C44 C45 124.7(8) . .
C44 C45 C41 118.5(8) . .
O7 C46 C47 113.3(10) . .
C46 C47 C48 109.0(15) . .
N6 C49 O16 133.1(18) . .
C22A O2A C5 109.0(11) . .
C26A N1A C25A 114.9(16) . .
C26A N1A Cd1 126.6(12) . 7_646
C25A N1A Cd1 118.2(12) . 7_646
O2A C22A C23A 109.8(13) . .
O2A C22A O3A 124.7(14) . .
C23A C22A O3A 125.5(14) . .
C27A C23A C24A 119.6(16) . .
C27A C23A C22A 124.1(16) . .
C24A C23A C22A 115.5(15) . .
C25A C24A C23A 116.2(16) . .
N1A C25A C24A 125.1(18) . .
N1A C26A C27A 126.4(19) . .
C23A C27A C26A 115.9(18) . .
O6A C31A O5 124(2) . .
O6A C31A C32A 121(3) . .
O5 C31A C32A 115(3) . .
C36A C32A C31A 123(2) . .
C36A C32A C33A 120(2) . .
C31A C32A C33A 117(2) . .
C34A C33A C32A 113(2) . .
N2A C34A C33A 125(2) . .
C35A N2A C34A 115(3) . .
C35A N2A Cd1 121(2) . 6
C34A N2A Cd1 121.1(16) . 6
C36A C35A N2A 127(3) . .
C35A C36A C32A 118(3) . .
C22B O2B C5 119.1(11) . .
C25B N1B C26B 119.2(15) . .
C25B N1B Cd1 127.9(12) . 7_646
C26B N1B Cd1 112.4(12) . 7_646
O3B C22B O2B 122.8(15) . .
O3B C22B C23B 124.7(16) . .
O2B C22B C23B 112.3(14) . .
C24B C23B C27B 121.0(17) . .
C24B C23B C22B 118.3(16) . .
C27B C23B C22B 120.7(16) . .
C23B C24B C25B 119.7(16) . .
N1B C25B C24B 124.7(16) . .
N1B C26B C27B 121.2(17) . .
C23B C27B C26B 114.0(17) . .
O5 C31B O6B 108(3) . .
O5 C31B C32B 112(3) . .
O6B C31B C32B 139(4) . .
C33B C32B C31B 126(4) . .
C33B C32B C36B 124(3) . .
C31B C32B C36B 109(3) . .
C32B C33B C34B 127(3) . .
N2B C34B C33B 99(3) . .
C35B N2B C34B 118(4) . .
C35B N2B Cd1 133(3) . 6
C34B N2B Cd1 109(2) . 6
N2B C35B C36B 144(4) . .
C35B C36B C32B 105(3) . .
C53 O2 C54 115(3) . .
O2 C54 C55 104(2) . .
O2 C53 C52 117(4) . .

loop_
_geom_bond_atom_site_label_1
_geom_bond_atom_site_label_2
_geom_bond_distance
_geom_bond_site_symmetry_2
Cd1 N2B 2.34(4) 6_556
Cd1 O13 2.315(7) .
Cd1 N3 2.335(8) .
Cd1 O10 2.343(9) .
Cd1 N1A 2.456(12) 7_646
Cd1 N2A 2.37(3) 6_556
Cd1 O38 2.489(10) .
Cd1 N1B 2.433(15) 7_646
O1 C4 1.413(13) .
O1 C28 1.426(17) .
O4 C11 1.329(13) .
O4 C37 1.473(15) .
O5 C31B 1.22(3) .
O5 C31A 1.26(3) .
O5 C12 1.394(13) .
O7 C18 1.378(13) .
O7 C46 1.442(12) .
O8 C40 1.379(10) .
O8 C19 1.435(13) .
O9 C40 1.204(11) .
O10 N4 1.293(11) .
O11 N4 1.216(13) .
O12 N4 1.228(13) .
O13 N5 1.273(14) .
O14 N5 1.214(12) .
O15 N5 1.242(15) .
O16 C49 1.267(17) .
N3 C44 1.344(12) .
N3 C43 1.351(11) .
N6 C49 1.256(15) .
N6 C50 1.414(15) .
N6 C51 1.54(2) .
C1 C21 1.496(14) .
C1 C2 1.532(12) .
C2 C7 1.393(15) .
C2 C3 1.417(14) .
C3 C4 1.403(12) .
C4 C5 1.350(16) .
C5 C6 1.370(16) .
C5 O2B 1.492(14) .
C5 O2A 1.463(15) .
C6 C7 1.433(12) .
C7 C8 1.516(14) .
C8 C9 1.512(14) .
C9 C10 1.358(14) .
C9 C14 1.417(13) .
C10 C11 1.439(15) .
C11 C12 1.429(15) .
C12 C13 1.334(15) .
C13 C14 1.397(14) .
C14 C15 1.517(13) .
C15 C16 1.535(14) .
C16 C17 1.410(14) .
C16 C21 1.419(12) .
C17 C18 1.360(14) .
C18 C19 1.394(12) .
C19 C20 1.377(14) .
C20 C21 1.382(14) .
C28 C29 1.54(2) .
C29 C30 1.38(3) .
C37 C38 1.557(19) .
C38 C39 1.52(3) .
C40 C41 1.465(14) .
C41 C45 1.404(12) .
C41 C42 1.415(12) .
C42 C43 1.356(13) .
C44 C45 1.380(14) .
C46 C47 1.489(19) .
C47 C48 1.54(2) .
O2A C22A 1.35(2) .
O3A C22A 1.227(18) .
O6A C31A 1.25(3) .
N1A C26A 1.29(2) .
N1A C25A 1.33(2) .
N1A Cd1 2.456(12) 7_646
C22A C23A 1.51(2) .
C23A C27A 1.37(3) .
C23A C24A 1.40(2) .
C24A C25A 1.38(3) .
C26A C27A 1.39(3) .
C31A C32A 1.49(3) .
C32A C36A 1.45(4) .
C32A C33A 1.46(3) .
C33A C34A 1.42(3) .
C34A N2A 1.38(4) .
N2A C35A 1.35(4) .
N2A Cd1 2.37(3) 6
C35A C36A 1.28(4) .
O2B C22B 1.37(2) .
O3B C22B 1.19(2) .
O6B C31B 1.31(3) .
N1B C25B 1.26(2) .
N1B C26B 1.38(3) .
N1B Cd1 2.433(15) 7_646
C22B C23B 1.51(2) .
C23B C24B 1.36(2) .
C23B C27B 1.41(3) .
C24B C25B 1.36(2) .
C26B C27B 1.46(2) .
C31B C32B 1.50(3) .
C32B C33B 1.10(4) .
C32B C36B 1.44(5) .
C33B C34B 1.84(4) .
C34B N2B 1.43(4) .
N2B C35B 1.22(5) .
N2B Cd1 2.33(4) 6
C35B C36B 1.36(5) .
O2 C53 1.479(19) .
O2 C54 1.494(18) .
C54 C55 1.501(18) .
C53 C52 1.563(19) .
